data_8106864
loop_
_publ_author_name
'Barakat, Assem'
'Ghabbour, Hazem A.'
'Al-Majid, Abdullah Mohammed'
'Quah, Ching-Kheng'
'Fun, Hoong-Kun'

_publ_section_title
;
 Crystal structure of
 5,5&#x2032;-((4-(trifluoromethyl)phenyl)methylene)bis(1,3-dimethylpyrimidine-2,4,6(1H,3H,5H)-trione)
 -- diethylamine -- dichloromethane (1/1/1) C25H32Cl2F3N5O6
;
_journal_issue 1
_journal_name_full 'Zeitschrift f\"ur Kristallographie - New Crystal Structures'
_journal_page_first 321
_journal_page_last 323
_journal_paper_doi 10.1515/ncrs-2015-0170
_journal_volume 231
_journal_year 2016
_chemical_formula_sum 'C25 H30 Cl2 F3 N5 O6'
_chemical_formula_weight 624.44
_space_group_crystal_system orthorhombic
_space_group_IT_number 19
_space_group_name_Hall 'P 2ac 2ab'
_space_group_name_H-M_alt 'P 21 21 21'
_atom_sites_solution_hydrogens geom
_atom_sites_solution_primary direct
_atom_sites_solution_secondary difmap
_cell_angle_alpha 90.00
_cell_angle_beta 90.00
_cell_angle_gamma 90.00
_cell_formula_units_Z 4
_cell_length_a 11.0768(4)
_cell_length_b 15.6620(5)
_cell_length_c 16.6830(5)
_cell_measurement_reflns_used 9841
_cell_measurement_temperature 100(2)
_cell_measurement_theta_max 32.57
_cell_measurement_theta_min 2.44
_cell_volume 2894.25(16)
_computing_cell_refinement 'Bruker SAINT'
_computing_data_collection 'Bruker APEX2'
_computing_data_reduction 'Bruker SAINT'
_computing_molecular_graphics 'Bruker SHELXTL'
_computing_publication_material 'Bruker SHELXTL'
_computing_structure_refinement 'SHELXL-2014 (Sheldrick 2014)'
_computing_structure_solution 'SHELXS-97 (Sheldrick 2008)'
_diffrn_ambient_temperature 100(2)
_diffrn_measured_fraction_theta_full 0.997
_diffrn_measured_fraction_theta_max 0.997
_diffrn_measurement_device_type 'Bruker APEX-II D8 Venture'
_diffrn_measurement_method '\f and \w scans'
_diffrn_radiation_monochromator graphite
_diffrn_radiation_source 'fine-focus micro tube'
_diffrn_radiation_type MoK\a
_diffrn_radiation_wavelength 0.71073
_diffrn_reflns_av_R_equivalents 0.0338
_diffrn_reflns_av_sigmaI/netI 0.0212
_diffrn_reflns_limit_h_max 16
_diffrn_reflns_limit_h_min -16
_diffrn_reflns_limit_k_max 23
_diffrn_reflns_limit_k_min -23
_diffrn_reflns_limit_l_max 24
_diffrn_reflns_limit_l_min -25
_diffrn_reflns_number 93047
_diffrn_reflns_theta_full 32.63
_diffrn_reflns_theta_max 32.63
_diffrn_reflns_theta_min 2.21
_diffrn_standards_decay_% .
_diffrn_standards_interval_count .
_diffrn_standards_interval_time .
_diffrn_standards_number 0
_exptl_absorpt_coefficient_mu 0.292
_exptl_absorpt_correction_T_max 0.9336
_exptl_absorpt_correction_T_min 0.8246
_exptl_absorpt_correction_type multi-scan
_exptl_absorpt_process_details SADABS_Bruker_2014
_exptl_crystal_colour pink
_exptl_crystal_density_diffrn 1.433
_exptl_crystal_density_method 'not measured'
_exptl_crystal_description rod
_exptl_crystal_F_000 1296
_exptl_crystal_size_max 0.69
_exptl_crystal_size_mid 0.34
_exptl_crystal_size_min 0.24
_refine_diff_density_max 1.011
_refine_diff_density_min -0.929
_refine_diff_density_rms 0.074
_refine_ls_abs_structure_details 'Flack H D (1983), Acta Cryst. A39, 876-881'
_refine_ls_abs_structure_Flack -0.01(7)
_refine_ls_extinction_method none
_refine_ls_goodness_of_fit_ref 1.035
_refine_ls_hydrogen_treatment mixed
_refine_ls_matrix_type full
_refine_ls_number_parameters 398
_refine_ls_number_reflns 10576
_refine_ls_number_restraints 3
_refine_ls_restrained_S_all 1.035
_refine_ls_R_factor_all 0.0615
_refine_ls_R_factor_gt 0.0509
_refine_ls_shift/su_max 0.000
_refine_ls_shift/su_mean 0.000
_refine_ls_structure_factor_coef Fsqd
_refine_ls_weighting_details 'calc w=1/[\s^2^(Fo^2^)+(0.0917P)^2^+0.8523P] where P=(Fo^2^+2Fc^2^)/3'
_refine_ls_weighting_scheme calc
_refine_ls_wR_factor_gt 0.1406
_refine_ls_wR_factor_ref 0.1498
_reflns_number_gt 9190
_reflns_number_total 10576
_reflns_threshold_expression >2sigma(I)
_cod_data_source_file suppl_ncrs-2015-0170_suppl.cif
_cod_data_source_block a
_cod_database_code 8106864

loop_
_symmetry_equiv_pos_as_xyz
'x, y, z'
'-x+1/2, -y, z+1/2'
'-x, y+1/2, -z+1/2'
'x+1/2, -y+1/2, -z'

loop_
_atom_site_label
_atom_site_type_symbol
_atom_site_fract_x
_atom_site_fract_y
_atom_site_fract_z
_atom_site_U_iso_or_equiv
_atom_site_adp_type
_atom_site_occupancy
_atom_site_symmetry_multiplicity
_atom_site_calc_flag
_atom_site_refinement_flags
_atom_site_disorder_assembly
_atom_site_disorder_group
F1A F 0.6807(19) -0.3605(18) 0.435(2) 0.072(5) Uani 0.31(4) 1 d PD A 1
F2A F 0.8736(12) -0.3624(9) 0.4596(10) 0.033(2) Uani 0.31(4) 1 d PD A 1
F3A F 0.747(4) -0.3919(10) 0.5501(18) 0.083(5) Uani 0.31(4) 1 d PD A 1
F1B F 0.6684(9) -0.3688(7) 0.4590(9) 0.080(3) Uani 0.69(4) 1 d PD A 2
F2B F 0.8592(10) -0.3588(5) 0.4530(5) 0.0537(18) Uani 0.69(4) 1 d PD A 2
F3B F 0.7733(5) -0.3919(5) 0.5630(4) 0.0392(12) Uani 0.69(4) 1 d PD A 2
O1 O 0.67621(10) 0.04905(7) 0.42100(6) 0.0225(2) Uani 1 1 d . . .
O2 O 0.95608(12) 0.26080(8) 0.40294(8) 0.0281(2) Uani 1 1 d . . .
O3 O 0.91358(12) 0.12902(9) 0.64371(7) 0.0287(2) Uani 1 1 d . . .
O4 O 0.68464(12) 0.04225(12) 0.75685(8) 0.0372(3) Uani 1 1 d . . .
O5 O 0.28419(14) 0.09616(12) 0.72778(11) 0.0453(4) Uani 1 1 d . . .
O6 O 0.49417(11) 0.03307(8) 0.50329(7) 0.0253(2) Uani 1 1 d . . .
N1 N 0.82158(12) 0.15118(8) 0.41183(8) 0.0213(2) Uani 1 1 d . . .
N2 N 0.93734(12) 0.19206(8) 0.52214(8) 0.0227(2) Uani 1 1 d . . .
N3 N 0.48393(13) 0.06389(12) 0.74229(9) 0.0318(3) Uani 1 1 d . . .
N4 N 0.39132(12) 0.05934(9) 0.61702(9) 0.0235(2) Uani 1 1 d . . .
C1 C 0.75887(13) 0.09136(8) 0.45723(8) 0.0183(2) Uani 1 1 d . . .
C2 C 0.79027(19) 0.16306(12) 0.32674(10) 0.0319(4) Uani 1 1 d . . .
H2A H 0.7279 0.1218 0.3115 0.048 Uiso 1 1 calc R . .
H2B H 0.8623 0.1542 0.2937 0.048 Uiso 1 1 calc R . .
H2C H 0.7598 0.2211 0.3185 0.048 Uiso 1 1 calc R . .
C3 C 0.90826(14) 0.20448(9) 0.44287(9) 0.0216(3) Uani 1 1 d . . .
C4 C 1.03032(17) 0.24768(12) 0.55671(12) 0.0321(4) Uani 1 1 d . . .
H4A H 1.0428 0.2326 0.6131 0.048 Uiso 1 1 calc R . .
H4B H 1.0042 0.3073 0.5529 0.048 Uiso 1 1 calc R . .
H4C H 1.1061 0.2403 0.5272 0.048 Uiso 1 1 calc R . .
C5 C 0.88013(13) 0.13240(9) 0.57204(9) 0.0200(2) Uani 1 1 d . . .
C6 C 0.78841(12) 0.08112(8) 0.53768(8) 0.0169(2) Uani 1 1 d . . .
C7 C 0.72885(12) 0.01524(8) 0.59144(8) 0.0171(2) Uani 1 1 d . . .
H7A H 0.7821 0.0144 0.6398 0.020 Uiso 1 1 calc R . .
C8 C 0.60581(12) 0.03886(9) 0.62547(8) 0.0180(2) Uani 1 1 d . . .
C9 C 0.59818(14) 0.04825(11) 0.71029(9) 0.0239(3) Uani 1 1 d . . .
C10 C 0.4753(2) 0.0695(3) 0.83001(14) 0.0606(8) Uani 1 1 d . . .
H10A H 0.5554 0.0607 0.8536 0.091 Uiso 1 1 calc R . .
H10B H 0.4198 0.0255 0.8497 0.091 Uiso 1 1 calc R . .
H10C H 0.4451 0.1260 0.8452 0.091 Uiso 1 1 calc R . .
C11 C 0.38067(15) 0.07458(11) 0.69787(12) 0.0293(3) Uani 1 1 d . . .
C12 C 0.28282(15) 0.07232(13) 0.56865(13) 0.0334(4) Uani 1 1 d . . .
H12A H 0.3008 0.0597 0.5124 0.050 Uiso 1 1 calc R . .
H12B H 0.2562 0.1318 0.5736 0.050 Uiso 1 1 calc R . .
H12C H 0.2187 0.0342 0.5876 0.050 Uiso 1 1 calc R . .
C13 C 0.50157(12) 0.04370(9) 0.58100(9) 0.0189(2) Uani 1 1 d . . .
C14 C 0.73457(12) -0.07684(8) 0.56113(8) 0.0177(2) Uani 1 1 d . . .
C15 C 0.82522(19) -0.10396(11) 0.51036(13) 0.0349(4) Uani 1 1 d . . .
H15A H 0.8810 -0.0635 0.4896 0.042 Uiso 1 1 calc R . .
C16 C 0.8364(2) -0.18955(11) 0.48905(13) 0.0377(4) Uani 1 1 d . . .
H16A H 0.8997 -0.2069 0.4542 0.045 Uiso 1 1 calc R . .
C17 C 0.75631(15) -0.24911(9) 0.51819(11) 0.0262(3) Uani 1 1 d . A .
C18 C 0.6664(2) -0.22271(12) 0.5697(2) 0.0509(7) Uani 1 1 d . . .
H18A H 0.6115 -0.2633 0.5912 0.061 Uiso 1 1 calc R . .
C19 C 0.65582(19) -0.13728(11) 0.59042(16) 0.0423(5) Uani 1 1 d . . .
H19A H 0.5929 -0.1201 0.6256 0.051 Uiso 1 1 calc R . .
C20 C 0.7652(2) -0.34129(11) 0.49593(13) 0.0359(4) Uani 1 1 d . . .
Cl1 Cl -0.13719(12) 0.70119(9) 0.28151(5) 0.0917(3) Uani 1 1 d . . .
Cl2 Cl -0.23235(9) 0.65568(6) 0.12563(5) 0.0751(3) Uani 1 1 d . . .
N5 N 0.42613(12) 0.43903(9) 0.20135(8) 0.0228(2) Uani 1 1 d . . .
H5A H 0.3600 0.4522 0.2278 0.027 Uiso 1 1 calc R . .
C21 C -0.1895(2) 0.73779(16) 0.18968(13) 0.0402(4) Uani 1 1 d . . .
H21A H -0.1252 0.7719 0.1636 0.048 Uiso 1 1 calc R . .
H21B H -0.2595 0.7759 0.1987 0.048 Uiso 1 1 calc R . .
C22 C 0.5242(2) 0.56150(15) 0.26776(17) 0.0468(5) Uani 1 1 d . . .
H22A H 0.5993 0.5943 0.2710 0.070 Uiso 1 1 calc R . .
H22B H 0.5053 0.5374 0.3205 0.070 Uiso 1 1 calc R . .
H22C H 0.4583 0.5991 0.2507 0.070 Uiso 1 1 calc R . .
C23 C 0.53893(16) 0.49016(12) 0.20769(11) 0.0304(3) Uani 1 1 d . . .
H23A H 0.5592 0.5145 0.1546 0.036 Uiso 1 1 calc R . .
H23B H 0.6063 0.4526 0.2244 0.036 Uiso 1 1 calc R . .
C24 C 0.4335(2) 0.36396(12) 0.14681(11) 0.0323(3) Uani 1 1 d . . .
H24A H 0.4659 0.3826 0.0943 0.039 Uiso 1 1 calc R . .
H24B H 0.3513 0.3411 0.1379 0.039 Uiso 1 1 calc R . .
C25 C 0.5133(3) 0.29367(13) 0.18024(13) 0.0428(5) Uani 1 1 d . . .
H25A H 0.5154 0.2458 0.1425 0.064 Uiso 1 1 calc R . .
H25B H 0.4806 0.2742 0.2317 0.064 Uiso 1 1 calc R . .
H25C H 0.5952 0.3157 0.1882 0.064 Uiso 1 1 calc R . .

loop_
_atom_site_aniso_label
_atom_site_aniso_U_11
_atom_site_aniso_U_22
_atom_site_aniso_U_33
_atom_site_aniso_U_23
_atom_site_aniso_U_13
_atom_site_aniso_U_12
F1A 0.077(6) 0.038(6) 0.100(12) -0.036(7) -0.023(6) 0.001(4)
F2A 0.037(4) 0.017(3) 0.045(4) 0.000(2) -0.001(3) 0.012(2)
F3A 0.154(14) 0.017(3) 0.077(9) 0.007(4) 0.070(8) 0.012(7)
F1B 0.076(4) 0.035(2) 0.129(7) -0.034(4) -0.066(4) 0.018(3)
F2B 0.085(4) 0.0313(18) 0.044(2) 0.0021(15) 0.029(3) 0.026(2)
F3B 0.055(3) 0.0220(12) 0.0408(16) 0.0066(9) 0.0086(17) 0.0053(9)
O1 0.0242(5) 0.0249(5) 0.0184(4) -0.0021(4) -0.0001(4) -0.0059(4)
O2 0.0316(6) 0.0222(5) 0.0305(6) 0.0057(4) 0.0068(5) -0.0058(4)
O3 0.0293(6) 0.0335(6) 0.0232(5) 0.0027(4) -0.0061(4) -0.0113(5)
O4 0.0265(6) 0.0663(10) 0.0187(5) -0.0025(6) 0.0006(4) -0.0060(6)
O5 0.0250(6) 0.0536(9) 0.0574(10) -0.0154(8) 0.0171(6) -0.0012(6)
O6 0.0226(5) 0.0317(6) 0.0217(5) 0.0007(4) -0.0025(4) -0.0034(4)
N1 0.0274(6) 0.0191(5) 0.0175(5) 0.0020(4) 0.0028(5) -0.0032(4)
N2 0.0238(6) 0.0208(5) 0.0235(6) 0.0008(4) 0.0014(4) -0.0072(4)
N3 0.0246(6) 0.0472(9) 0.0235(6) -0.0116(6) 0.0092(5) -0.0067(6)
N4 0.0160(5) 0.0214(5) 0.0332(7) -0.0009(5) 0.0033(5) -0.0012(4)
C1 0.0204(6) 0.0165(5) 0.0181(5) -0.0005(4) 0.0026(5) -0.0004(4)
C2 0.0438(10) 0.0339(8) 0.0180(7) 0.0053(6) 0.0003(6) -0.0069(7)
C3 0.0234(6) 0.0164(5) 0.0251(6) 0.0007(5) 0.0049(5) 0.0007(5)
C4 0.0300(8) 0.0289(8) 0.0374(9) 0.0006(7) -0.0028(7) -0.0141(6)
C5 0.0202(6) 0.0182(5) 0.0215(6) 0.0001(5) 0.0010(5) -0.0031(5)
C6 0.0168(5) 0.0165(5) 0.0174(5) -0.0006(4) 0.0021(4) -0.0027(4)
C7 0.0168(5) 0.0175(5) 0.0169(5) 0.0001(4) 0.0020(4) -0.0014(4)
C8 0.0182(5) 0.0172(5) 0.0185(6) -0.0017(4) 0.0026(4) -0.0018(4)
C9 0.0221(6) 0.0296(7) 0.0198(6) -0.0030(5) 0.0045(5) -0.0048(5)
C10 0.0420(12) 0.110(2) 0.0295(9) -0.0255(13) 0.0166(9) -0.0157(14)
C11 0.0217(6) 0.0290(7) 0.0372(8) -0.0081(6) 0.0099(6) -0.0035(6)
C12 0.0183(6) 0.0353(8) 0.0468(10) 0.0013(7) -0.0022(6) 0.0019(6)
C13 0.0173(5) 0.0154(5) 0.0241(6) 0.0000(5) 0.0017(5) -0.0020(4)
C14 0.0174(5) 0.0169(5) 0.0189(5) 0.0013(4) 0.0020(4) 0.0011(4)
C15 0.0402(9) 0.0207(6) 0.0438(10) 0.0026(6) 0.0259(8) 0.0022(6)
C16 0.0520(11) 0.0211(7) 0.0399(9) 0.0025(7) 0.0271(9) 0.0070(7)
C17 0.0282(7) 0.0186(6) 0.0319(8) -0.0001(5) -0.0014(6) 0.0051(5)
C18 0.0346(9) 0.0170(7) 0.101(2) -0.0078(9) 0.0325(12) -0.0054(6)
C19 0.0327(9) 0.0186(6) 0.0757(15) -0.0051(8) 0.0302(10) -0.0026(6)
C20 0.0417(10) 0.0211(7) 0.0448(10) -0.0049(7) -0.0017(8) 0.0056(7)
Cl1 0.1090(8) 0.1267(9) 0.0392(3) 0.0129(4) -0.0203(4) 0.0061(7)
Cl2 0.0857(6) 0.0799(5) 0.0596(4) -0.0122(4) -0.0005(4) -0.0366(5)
N5 0.0204(5) 0.0235(6) 0.0244(6) 0.0006(5) 0.0012(4) 0.0010(4)
C21 0.0366(9) 0.0493(11) 0.0348(9) 0.0020(8) 0.0062(8) 0.0035(8)
C22 0.0469(12) 0.0330(9) 0.0604(14) -0.0096(9) -0.0041(10) -0.0085(9)
C23 0.0245(7) 0.0348(8) 0.0318(8) 0.0018(7) -0.0037(6) -0.0033(6)
C24 0.0431(9) 0.0297(8) 0.0241(7) -0.0042(6) 0.0004(7) 0.0008(7)
C25 0.0635(14) 0.0278(8) 0.0372(10) -0.0005(7) 0.0122(9) 0.0114(9)

loop_
_atom_type_symbol
_atom_type_description
_atom_type_scat_dispersion_real
_atom_type_scat_dispersion_imag
_atom_type_scat_source
C C 0.0033 0.0016 'International Tables Vol C Tables 4.2.6.8 and 6.1.1.4'
H H 0.0000 0.0000 'International Tables Vol C Tables 4.2.6.8 and 6.1.1.4'
N N 0.0061 0.0033 'International Tables Vol C Tables 4.2.6.8 and 6.1.1.4'
O O 0.0106 0.0060 'International Tables Vol C Tables 4.2.6.8 and 6.1.1.4'
F F 0.0171 0.0103 'International Tables Vol C Tables 4.2.6.8 and 6.1.1.4'
Cl Cl 0.1484 0.1585 'International Tables Vol C Tables 4.2.6.8 and 6.1.1.4'

loop_
_geom_angle_atom_site_label_1
_geom_angle_atom_site_label_2
_geom_angle_atom_site_label_3
_geom_angle
_geom_angle_site_symmetry_1
_geom_angle_site_symmetry_3
C3 N1 C1 123.59(13) . .
C3 N1 C2 116.81(13) . .
C1 N1 C2 119.49(13) . .
C3 N2 C5 124.00(13) . .
C3 N2 C4 117.31(13) . .
C5 N2 C4 118.64(14) . .
C11 N3 C9 124.78(14) . .
C11 N3 C10 118.44(16) . .
C9 N3 C10 116.77(17) . .
C11 N4 C13 122.19(14) . .
C11 N4 C12 116.55(14) . .
C13 N4 C12 120.72(14) . .
O1 C1 C6 124.31(13) . .
O1 C1 N1 116.63(12) . .
C6 C1 N1 119.06(12) . .
N1 C2 H2A 109.5 . .
N1 C2 H2B 109.5 . .
H2A C2 H2B 109.5 . .
N1 C2 H2C 109.5 . .
H2A C2 H2C 109.5 . .
H2B C2 H2C 109.5 . .
O2 C3 N1 122.31(15) . .
O2 C3 N2 121.55(14) . .
N1 C3 N2 116.13(13) . .
N2 C4 H4A 109.5 . .
N2 C4 H4B 109.5 . .
H4A C4 H4B 109.5 . .
N2 C4 H4C 109.5 . .
H4A C4 H4C 109.5 . .
H4B C4 H4C 109.5 . .
O3 C5 N2 117.44(13) . .
O3 C5 C6 125.07(13) . .
N2 C5 C6 117.49(13) . .
C1 C6 C5 119.60(12) . .
C1 C6 C7 123.11(12) . .
C5 C6 C7 117.26(12) . .
C6 C7 C8 116.39(11) . .
C6 C7 C14 115.31(11) . .
C8 C7 C14 112.92(11) . .
C6 C7 H7A 103.3 . .
C8 C7 H7A 103.3 . .
C14 C7 H7A 103.3 . .
C13 C8 C9 118.72(13) . .
C13 C8 C7 124.35(12) . .
C9 C8 C7 116.65(12) . .
O4 C9 N3 118.39(14) . .
O4 C9 C8 124.74(14) . .
N3 C9 C8 116.86(14) . .
N3 C10 H10A 109.5 . .
N3 C10 H10B 109.5 . .
H10A C10 H10B 109.5 . .
N3 C10 H10C 109.5 . .
H10A C10 H10C 109.5 . .
H10B C10 H10C 109.5 . .
O5 C11 N3 122.66(18) . .
O5 C11 N4 121.44(18) . .
N3 C11 N4 115.91(14) . .
N4 C12 H12A 109.5 . .
N4 C12 H12B 109.5 . .
H12A C12 H12B 109.5 . .
N4 C12 H12C 109.5 . .
H12A C12 H12C 109.5 . .
H12B C12 H12C 109.5 . .
O6 C13 C8 125.45(13) . .
O6 C13 N4 113.41(13) . .
C8 C13 N4 121.13(13) . .
C19 C14 C15 117.84(14) . .
C19 C14 C7 120.31(13) . .
C15 C14 C7 121.53(13) . .
C14 C15 C16 121.18(16) . .
C14 C15 H15A 119.4 . .
C16 C15 H15A 119.4 . .
C17 C16 C15 120.32(16) . .
C17 C16 H16A 119.8 . .
C15 C16 H16A 119.8 . .
C16 C17 C18 118.85(15) . .
C16 C17 C20 121.64(16) . .
C18 C17 C20 119.51(16) . .
C17 C18 C19 120.39(17) . .
C17 C18 H18A 119.8 . .
C19 C18 H18A 119.8 . .
C14 C19 C18 121.41(17) . .
C14 C19 H19A 119.3 . .
C18 C19 H19A 119.3 . .
F3A C20 F2B 113.9(12) . .
F3A C20 F1B 90.0(18) . .
F2B C20 F1B 109.3(6) . .
F3A C20 F3B 15(2) . .
F2B C20 F3B 106.0(5) . .
F1B C20 F3B 104.3(7) . .
F3A C20 F2A 108.2(14) . .
F2B C20 F2A 7.7(10) . .
F1B C20 F2A 115.2(8) . .
F3B C20 F2A 99.3(8) . .
F3A C20 F1A 106.7(16) . .
F2B C20 F1A 95.0(11) . .
F1B C20 F1A 18.4(14) . .
F3B C20 F1A 120.5(14) . .
F2A C20 F1A 101.8(11) . .
F3A C20 C17 115.7(9) . .
F2B C20 C17 113.3(4) . .
F1B C20 C17 112.3(5) . .
F3B C20 C17 111.1(3) . .
F2A C20 C17 113.4(6) . .
F1A C20 C17 109.9(11) . .
C23 N5 C24 114.98(14) . .
C23 N5 H5A 122.5 . .
C24 N5 H5A 122.5 . .
Cl1 C21 Cl2 112.93(14) . .
Cl1 C21 H21A 109.0 . .
Cl2 C21 H21A 109.0 . .
Cl1 C21 H21B 109.0 . .
Cl2 C21 H21B 109.0 . .
H21A C21 H21B 107.8 . .
C23 C22 H22A 109.5 . .
C23 C22 H22B 109.5 . .
H22A C22 H22B 109.5 . .
C23 C22 H22C 109.5 . .
H22A C22 H22C 109.5 . .
H22B C22 H22C 109.5 . .
N5 C23 C22 110.77(16) . .
N5 C23 H23A 109.5 . .
C22 C23 H23A 109.5 . .
N5 C23 H23B 109.5 . .
C22 C23 H23B 109.5 . .
H23A C23 H23B 108.1 . .
N5 C24 C25 112.35(16) . .
N5 C24 H24A 109.1 . .
C25 C24 H24A 109.1 . .
N5 C24 H24B 109.1 . .
C25 C24 H24B 109.1 . .
H24A C24 H24B 107.9 . .
C24 C25 H25A 109.5 . .
C24 C25 H25B 109.5 . .
H25A C25 H25B 109.5 . .
C24 C25 H25C 109.5 . .
H25A C25 H25C 109.5 . .
H25B C25 H25C 109.5 . .

loop_
_geom_bond_atom_site_label_1
_geom_bond_atom_site_label_2
_geom_bond_distance
_geom_bond_site_symmetry_2
F1A C20 1.42(2) .
F2A C20 1.384(14) .
F3A C20 1.219(19) .
F1B C20 1.309(9) .
F2B C20 1.292(9) .
F3B C20 1.374(6) .
O1 C1 1.2816(17) .
O2 C3 1.2257(18) .
O3 C5 1.2528(19) .
O4 C9 1.237(2) .
O5 C11 1.227(2) .
O6 C13 1.3096(18) .
N1 C3 1.374(2) .
N1 C1 1.3908(18) .
N1 C2 1.473(2) .
N2 C3 1.375(2) .
N2 C5 1.4029(19) .
N2 C4 1.467(2) .
N3 C11 1.373(2) .
N3 C9 1.395(2) .
N3 C10 1.469(3) .
N4 C11 1.375(2) .
N4 C13 1.3830(19) .
N4 C12 1.462(2) .
C1 C6 1.3907(19) .
C2 H2A 0.9800 .
C2 H2B 0.9800 .
C2 H2C 0.9800 .
C4 H4A 0.9800 .
C4 H4B 0.9800 .
C4 H4C 0.9800 .
C5 C6 1.4163(19) .
C6 C7 1.5179(18) .
C7 C8 1.5221(19) .
C7 C14 1.5296(19) .
C7 H7A 1.0000 .
C8 C13 1.375(2) .
C8 C9 1.425(2) .
C10 H10A 0.9800 .
C10 H10B 0.9800 .
C10 H10C 0.9800 .
C12 H12A 0.9800 .
C12 H12B 0.9800 .
C12 H12C 0.9800 .
C14 C19 1.377(2) .
C14 C15 1.381(2) .
C15 C16 1.392(2) .
C15 H15A 0.9500 .
C16 C17 1.376(3) .
C16 H16A 0.9500 .
C17 C18 1.379(3) .
C17 C20 1.494(2) .
C18 C19 1.387(2) .
C18 H18A 0.9500 .
C19 H19A 0.9500 .
Cl1 C21 1.735(2) .
Cl2 C21 1.738(3) .
N5 C23 1.488(2) .
N5 C24 1.489(2) .
N5 H5A 0.8800 .
C21 H21A 0.9900 .
C21 H21B 0.9900 .
C22 C23 1.510(3) .
C22 H22A 0.9800 .
C22 H22B 0.9800 .
C22 H22C 0.9800 .
C23 H23A 0.9900 .
C23 H23B 0.9900 .
C24 C25 1.518(3) .
C24 H24A 0.9900 .
C24 H24B 0.9900 .
C25 H25A 0.9800 .
C25 H25B 0.9800 .
C25 H25C 0.9800 .

loop_
_geom_torsion_atom_site_label_1
_geom_torsion_atom_site_label_2
_geom_torsion_atom_site_label_3
_geom_torsion_atom_site_label_4
_geom_torsion
_geom_torsion_site_symmetry_1
_geom_torsion_site_symmetry_2
_geom_torsion_site_symmetry_3
_geom_torsion_site_symmetry_4
C3 N1 C1 O1 176.55(14) . . . .
C2 N1 C1 O1 0.4(2) . . . .
C3 N1 C1 C6 -3.3(2) . . . .
C2 N1 C1 C6 -179.47(15) . . . .
C1 N1 C3 O2 -174.64(14) . . . .
C2 N1 C3 O2 1.6(2) . . . .
C1 N1 C3 N2 4.3(2) . . . .
C2 N1 C3 N2 -179.39(14) . . . .
C5 N2 C3 O2 175.73(15) . . . .
C4 N2 C3 O2 -1.5(2) . . . .
C5 N2 C3 N1 -3.3(2) . . . .
C4 N2 C3 N1 179.56(14) . . . .
C3 N2 C5 O3 -178.37(15) . . . .
C4 N2 C5 O3 -1.2(2) . . . .
C3 N2 C5 C6 1.2(2) . . . .
C4 N2 C5 C6 178.31(14) . . . .
O1 C1 C6 C5 -178.90(13) . . . .
N1 C1 C6 C5 0.9(2) . . . .
O1 C1 C6 C7 2.7(2) . . . .
N1 C1 C6 C7 -177.51(13) . . . .
O3 C5 C6 C1 179.57(15) . . . .
N2 C5 C6 C1 0.1(2) . . . .
O3 C5 C6 C7 -1.9(2) . . . .
N2 C5 C6 C7 178.60(13) . . . .
C1 C6 C7 C8 -80.68(16) . . . .
C5 C6 C7 C8 100.85(15) . . . .
C1 C6 C7 C14 55.01(18) . . . .
C5 C6 C7 C14 -123.45(13) . . . .
C6 C7 C8 C13 70.89(17) . . . .
C14 C7 C8 C13 -65.83(17) . . . .
C6 C7 C8 C9 -115.36(14) . . . .
C14 C7 C8 C9 107.92(15) . . . .
C11 N3 C9 O4 177.97(19) . . . .
C10 N3 C9 O4 -1.7(3) . . . .
C11 N3 C9 C8 -3.1(3) . . . .
C10 N3 C9 C8 177.2(2) . . . .
C13 C8 C9 O4 177.40(17) . . . .
C7 C8 C9 O4 3.3(2) . . . .
C13 C8 C9 N3 -1.5(2) . . . .
C7 C8 C9 N3 -175.57(14) . . . .
C9 N3 C11 O5 -172.94(19) . . . .
C10 N3 C11 O5 6.8(3) . . . .
C9 N3 C11 N4 7.2(3) . . . .
C10 N3 C11 N4 -173.0(2) . . . .
C13 N4 C11 O5 173.11(17) . . . .
C12 N4 C11 O5 1.5(3) . . . .
C13 N4 C11 N3 -7.1(2) . . . .
C12 N4 C11 N3 -178.66(16) . . . .
C9 C8 C13 O6 -177.23(14) . . . .
C7 C8 C13 O6 -3.6(2) . . . .
C9 C8 C13 N4 1.5(2) . . . .
C7 C8 C13 N4 175.12(13) . . . .
C11 N4 C13 O6 -178.15(14) . . . .
C12 N4 C13 O6 -6.9(2) . . . .
C11 N4 C13 C8 3.0(2) . . . .
C12 N4 C13 C8 174.23(14) . . . .
C6 C7 C14 C19 -160.70(18) . . . .
C8 C7 C14 C19 -23.5(2) . . . .
C6 C7 C14 C15 25.9(2) . . . .
C8 C7 C14 C15 163.11(16) . . . .
C19 C14 C15 C16 0.3(3) . . . .
C7 C14 C15 C16 173.89(19) . . . .
C14 C15 C16 C17 0.3(4) . . . .
C15 C16 C17 C18 -1.1(3) . . . .
C15 C16 C17 C20 179.5(2) . . . .
C16 C17 C18 C19 1.3(4) . . . .
C20 C17 C18 C19 -179.3(2) . . . .
C15 C14 C19 C18 -0.2(4) . . . .
C7 C14 C19 C18 -173.8(2) . . . .
C17 C18 C19 C14 -0.7(4) . . . .
C16 C17 C20 F3A 139(2) . . . .
C18 C17 C20 F3A -40(2) . . . .
C16 C17 C20 F2B 5.1(6) . . . .
C18 C17 C20 F2B -174.3(6) . . . .
C16 C17 C20 F1B -119.3(9) . . . .
C18 C17 C20 F1B 61.3(9) . . . .
C16 C17 C20 F3B 124.3(3) . . . .
C18 C17 C20 F3B -55.1(4) . . . .
C16 C17 C20 F2A 13.5(8) . . . .
C18 C17 C20 F2A -165.9(8) . . . .
C16 C17 C20 F1A -99.7(14) . . . .
C18 C17 C20 F1A 80.8(14) . . . .
C24 N5 C23 C22 -176.78(17) . . . .
C23 N5 C24 C25 70.1(2) . . . .
